data_8100102
loop_
_publ_author_name
'Yang, Hai-Lang'
'Yang, Feng'
'Zhu, Hai-Liang'

_publ_section_title
;
Crystal structure of tetrakis(acetonitrile)zinc(II) sulfate, Zn(C~2~H~3~N)
~4~SO~4~
;
_journal_issue 3
_journal_name_full 'Zeitschrift f\"ur Kristallographie - New Crystal Structures'
_journal_page_first 329
_journal_page_last 330
_journal_volume 219
_journal_year 2004
_chemical_formula_moiety 'C8 H12 N4 Zn, S O4'
_chemical_formula_sum 'C8 H12 N4 O4 S Zn'
_chemical_formula_weight 325.65
_space_group_IT_number 33
_symmetry_cell_setting orthorhombic
_symmetry_space_group_name_Hall 'P 2c -2n'
_symmetry_space_group_name_H-M 'P n a 21'
_cell_angle_alpha 90.00
_cell_angle_beta 90.00
_cell_angle_gamma 90.00
_cell_formula_units_Z 12
_cell_length_a 24.252(10)
_cell_length_b 8.456(3)
_cell_length_c 20.743(8)
_cell_measurement_temperature 298(2)
_cell_volume 4254(3)
_diffrn_ambient_temperature 298(2)
_exptl_crystal_density_diffrn 1.525
_cod_database_code 8100102

loop_
_symmetry_equiv_pos_as_xyz
'x, y, z'
'-x, -y, z+1/2'
'x+1/2, -y+1/2, z'
'-x+1/2, y+1/2, z+1/2'

loop_
_atom_site_label
_atom_site_type_symbol
_atom_site_fract_x
_atom_site_fract_y
_atom_site_fract_z
_atom_site_U_iso_or_equiv
_atom_site_adp_type
_atom_site_occupancy
_atom_site_symmetry_multiplicity
_atom_site_Wyckoff_symbol
_atom_site_calc_flag
_atom_site_refinement_flags
_atom_site_disorder_assembly
_atom_site_disorder_group
Zn1 Zn 0.96036(4) 0.79851(15) 0.34889(4) 0.0593(4) Uani 1 4 a d . . .
Zn2 Zn 0.04329(4) 0.28710(14) 0.50597(5) 0.0613(4) Uani 1 4 a d . . .
Zn3 Zn 0.29149(4) 0.30439(10) 0.67127(6) 0.0618(3) Uani 1 4 a d . . .
N1 N 1.0375(3) 0.8824(8) 0.3418(3) 0.0553(17) Uani 1 4 a d . . .
N2 N 0.9232(3) 0.8855(8) 0.4274(3) 0.0554(18) Uani 1 4 a d . . .
N3 N 0.9191(3) 0.8822(8) 0.2713(3) 0.0570(18) Uani 1 4 a d . . .
N4 N 0.9595(3) 0.5661(10) 0.3457(4) 0.061(2) Uani 1 4 a d . . .
N5 N 0.0441(3) 0.0517(8) 0.5071(4) 0.0619(19) Uani 1 4 a d . . .
N6 N 0.0868(2) 0.3740(8) 0.5817(3) 0.0530(18) Uani 1 4 a d . . .
N7 N -0.0357(2) 0.3706(8) 0.5086(3) 0.0556(16) Uani 1 4 a d . . .
N8 N 0.0816(3) 0.3754(8) 0.4247(3) 0.0555(18) Uani 1 4 a d . . .
N9 N 0.3696(2) 0.2350(7) 0.6722(4) 0.0591(15) Uani 1 4 a d . . .
N10 N 0.2524(3) 0.2318(9) 0.5928(4) 0.060(2) Uani 1 4 a d . . .
N12 N 0.2518(3) 0.2372(8) 0.7508(4) 0.061(2) Uani 1 4 a d . . .
O1 O 0.9313(4) 0.7151(14) 0.7311(4) 0.152(4) Uani 1 4 a d . . .
O2 O 1.0127(2) 0.7089(9) 0.6752(5) 0.123(2) Uani 1 4 a d . . .
O3 O 0.9547(4) 0.9077(11) 0.6736(8) 0.232(6) Uani 1 4 a d . . .
O4 O 0.9320(4) 0.6982(14) 0.6229(5) 0.135(3) Uani 1 4 a d . . .
O5 O 0.6824(5) 0.7012(16) 0.7871(5) 0.178(5) Uani 1 4 a d . . .
O6 O 0.6817(4) 0.7178(11) 0.8943(4) 0.124(3) Uani 1 4 a d . . .
O7 O 0.7565(4) 0.7507(16) 0.8340(4) 0.191(6) Uani 1 4 a d . . .
O8 O 0.6966(7) 0.9080(16) 0.8316(8) 0.267(9) Uani 1 4 a d . . .
O9 O 0.1755(3) 0.7829(11) 0.5641(3) 0.112(3) Uani 1 4 a d . . .
O10 O 0.1794(3) 0.7813(10) 0.4541(4) 0.104(3) Uani 1 4 a d . . .
O11 O 0.2079(4) 0.5734(10) 0.5062(6) 0.159(4) Uani 1 4 a d . . .
O12 O 0.2593(3) 0.7995(9) 0.5112(4) 0.101(2) Uani 1 4 a d . . .
S1 S 0.95839(8) 0.7623(5) 0.6742(2) 0.0593(6) Uani 1 4 a d . . .
S2 S 0.70373(12) 0.7692(4) 0.83762(16) 0.0526(8) Uani 1 4 a d . . .
S3 S 0.20577(10) 0.7330(4) 0.50976(16) 0.0518(7) Uani 1 4 a d . . .
C1 C 1.0806(3) 0.9387(9) 0.3337(3) 0.050(2) Uani 1 4 a d . . .
C2 C 1.1348(4) 1.0135(13) 0.3288(6) 0.081(4) Uani 1 4 a d . . .
H2A H 1.1463 1.0489 0.3707 0.122 Uiso 1 4 a calc R . .
H2B H 1.1327 1.1023 0.3001 0.122 Uiso 1 4 a calc R . .
H2C H 1.1610 0.9384 0.3125 0.122 Uiso 1 4 a calc R . .
C3 C 0.8996(3) 0.9349(10) 0.4684(4) 0.054(2) Uani 1 4 a d . . .
C4 C 0.8674(4) 1.0012(11) 0.5233(5) 0.069(3) Uani 1 4 a d . . .
H4A H 0.8866 1.0906 0.5409 0.103 Uiso 1 4 a calc R . .
H4B H 0.8632 0.9218 0.5560 0.103 Uiso 1 4 a calc R . .
H4C H 0.8317 1.0338 0.5084 0.103 Uiso 1 4 a calc R . .
C5 C 0.9005(3) 0.9373(9) 0.2274(4) 0.0476(19) Uani 1 4 a d . . .
C6 C 0.8744(3) 1.0102(10) 0.1733(7) 0.091(3) Uani 1 4 a d . . .
H6A H 0.8553 1.1037 0.1871 0.136 Uiso 1 4 a calc R . .
H6B H 0.8485 0.9376 0.1544 0.136 Uiso 1 4 a calc R . .
H6C H 0.9017 1.0383 0.1418 0.136 Uiso 1 4 a calc R . .
C7 C 0.9603(3) 0.4329(11) 0.3425(4) 0.050(2) Uani 1 4 a d . . .
C8 C 0.9582(4) 0.2583(9) 0.3405(6) 0.066(3) Uani 1 4 a d . . .
H8A H 0.9713 0.2219 0.2994 0.099 Uiso 1 4 a calc R . .
H8B H 0.9209 0.2237 0.3467 0.099 Uiso 1 4 a calc R . .
H8C H 0.9811 0.2159 0.3741 0.099 Uiso 1 4 a calc R . .
C9 C 0.0446(3) -0.0811(11) 0.5068(5) 0.053(2) Uani 1 4 a d . . .
C10 C 0.0434(4) -0.2518(9) 0.5106(7) 0.077(3) Uani 1 4 a d . . .
H10A H 0.0416 -0.2953 0.4679 0.115 Uiso 1 4 a calc R . .
H10B H 0.0116 -0.2845 0.5347 0.115 Uiso 1 4 a calc R . .
H10C H 0.0762 -0.2888 0.5317 0.115 Uiso 1 4 a calc R . .
C11 C 0.1101(3) 0.4288(10) 0.6224(4) 0.051(2) Uani 1 4 a d . . .
C12 C 0.1417(3) 0.4974(10) 0.6760(7) 0.090(3) Uani 1 4 a d . . .
H12A H 0.1754 0.5418 0.6598 0.134 Uiso 1 4 a calc R . .
H12B H 0.1501 0.4163 0.7069 0.134 Uiso 1 4 a calc R . .
H12C H 0.1203 0.5788 0.6964 0.134 Uiso 1 4 a calc R . .
C13 C -0.0768(3) 0.4269(8) 0.5074(4) 0.0482(18) Uani 1 4 a d . . .
C14 C -0.1313(3) 0.4969(12) 0.5104(7) 0.081(3) Uani 1 4 a d . . .
H14A H -0.1282 0.6100 0.5083 0.122 Uiso 1 4 a calc R . .
H14B H -0.1489 0.4672 0.5500 0.122 Uiso 1 4 a calc R . .
H14C H -0.1530 0.4599 0.4747 0.122 Uiso 1 4 a calc R . .
C15 C 0.1056(3) 0.4369(9) 0.3867(4) 0.048(2) Uani 1 4 a d . . .
C16 C 0.1376(4) 0.5156(13) 0.3398(6) 0.086(3) Uani 1 4 a d . . .
H16A H 0.1470 0.6193 0.3550 0.129 Uiso 1 4 a calc R . .
H16B H 0.1169 0.5244 0.3005 0.129 Uiso 1 4 a calc R . .
H16C H 0.1707 0.4565 0.3318 0.129 Uiso 1 4 a calc R . .
C17 C 0.4141(3) 0.2189(8) 0.6759(5) 0.0527(18) Uani 1 4 a d . . .
C18 C 0.4747(3) 0.2005(9) 0.6804(6) 0.073(3) Uani 1 4 a d . . .
H18A H 0.4900 0.2891 0.7032 0.110 Uiso 1 4 a calc R . .
H18B H 0.4901 0.1959 0.6378 0.110 Uiso 1 4 a calc R . .
H18C H 0.4832 0.1047 0.7031 0.110 Uiso 1 4 a calc R . .
C19 C 0.2305(3) 0.2112(11) 0.5464(4) 0.052(2) Uani 1 4 a d . . .
C20 C 0.2013(3) 0.1834(14) 0.4865(4) 0.072(3) Uani 1 4 a d . . .
H20A H 0.2221 0.2268 0.4513 0.108 Uiso 1 4 a calc R . .
H20B H 0.1658 0.2332 0.4884 0.108 Uiso 1 4 a calc R . .
H20C H 0.1967 0.0717 0.4802 0.108 Uiso 1 4 a calc R . .
C22 C 0.2894(3) 0.8451(7) 0.6720(6) 0.064(2) Uani 1 4 a d . . .
H22A H 0.2777 0.8846 0.6308 0.096 Uiso 1 4 a calc R . .
H22B H 0.3256 0.8846 0.6816 0.096 Uiso 1 4 a calc R . .
H22C H 0.2640 0.8796 0.7047 0.096 Uiso 1 4 a calc R . .
C23 C 0.2296(4) 0.2256(11) 0.7959(4) 0.053(2) Uani 1 4 a d . . .
C24 C 0.2009(4) 0.2096(14) 0.8576(5) 0.084(4) Uani 1 4 a d . . .
H24A H 0.1898 0.3122 0.8726 0.126 Uiso 1 4 a calc R . .
H24B H 0.2251 0.1620 0.8886 0.126 Uiso 1 4 a calc R . .
H24C H 0.1689 0.1442 0.8520 0.126 Uiso 1 4 a calc R . .
N11 N 0.2913(2) 0.5440(7) 0.6699(4) 0.0525(14) Uani 1 4 a d . . .
C21 C 0.2906(3) 0.6755(8) 0.6704(5) 0.0458(17) Uani 1 4 a d . . .

loop_
_atom_site_aniso_label
_atom_site_aniso_U_11
_atom_site_aniso_U_22
_atom_site_aniso_U_33
_atom_site_aniso_U_23
_atom_site_aniso_U_13
_atom_site_aniso_U_12
Zn1 0.0605(7) 0.0633(8) 0.0540(8) 0.0032(9) 0.0008(5) 0.0037(6)
Zn2 0.0609(7) 0.0596(7) 0.0632(8) -0.0004(9) -0.0013(6) 0.0011(6)
Zn3 0.0589(5) 0.0673(6) 0.0591(6) 0.0003(11) 0.0009(5) 0.0000(5)
N1 0.061(4) 0.057(4) 0.048(4) -0.004(4) -0.002(3) -0.003(4)
N2 0.057(4) 0.060(5) 0.049(4) 0.002(4) -0.003(3) -0.003(4)
N3 0.063(4) 0.058(5) 0.049(4) 0.006(4) 0.001(3) 0.011(4)
N4 0.063(5) 0.065(6) 0.054(5) 0.005(5) -0.006(3) -0.001(4)
N5 0.070(5) 0.052(5) 0.064(5) 0.001(6) -0.013(4) -0.005(4)
N6 0.051(4) 0.054(5) 0.054(4) 0.009(4) 0.002(3) -0.003(3)
N7 0.049(4) 0.063(4) 0.055(4) -0.008(4) -0.001(4) -0.008(3)
N8 0.052(4) 0.060(5) 0.054(4) 0.000(4) -0.004(3) 0.005(4)
N9 0.041(3) 0.073(4) 0.064(4) -0.003(4) -0.004(5) 0.005(3)
N10 0.059(5) 0.059(6) 0.060(5) -0.006(4) -0.004(4) 0.004(3)
N12 0.064(5) 0.068(6) 0.051(4) 0.003(4) 0.013(4) 0.005(4)
O1 0.111(7) 0.273(13) 0.073(6) 0.031(7) 0.045(5) 0.002(7)
O2 0.088(5) 0.184(8) 0.097(5) -0.019(7) -0.007(6) 0.022(5)
O3 0.231(11) 0.101(7) 0.363(18) -0.029(11) -0.070(17) -0.003(7)
O4 0.107(7) 0.175(9) 0.124(7) -0.047(7) -0.019(6) -0.011(6)
O5 0.172(11) 0.232(13) 0.131(9) -0.012(9) 0.019(7) -0.080(9)
O6 0.118(8) 0.178(9) 0.076(5) 0.023(6) 0.004(5) -0.020(6)
O7 0.082(7) 0.39(2) 0.096(7) -0.001(8) 0.002(5) 0.006(8)
O8 0.39(2) 0.154(13) 0.257(17) -0.002(12) 0.076(15) -0.004(13)
O9 0.074(5) 0.207(9) 0.056(4) -0.038(5) 0.024(4) 0.010(5)
O10 0.102(6) 0.139(7) 0.071(5) 0.003(5) -0.025(4) -0.004(5)
O11 0.215(10) 0.068(6) 0.195(10) 0.007(7) -0.027(9) 0.003(6)
O12 0.080(5) 0.135(6) 0.089(5) -0.019(5) 0.017(4) -0.045(4)
S1 0.0580(12) 0.0557(15) 0.0641(14) -0.0129(12) -0.0055(19) 0.0024(9)
S2 0.0553(16) 0.0527(17) 0.0498(19) -0.0044(13) -0.0018(13) -0.0054(11)
S3 0.0546(15) 0.0559(17) 0.0448(16) -0.0035(13) 0.0044(13) -0.0035(10)
C1 0.060(5) 0.047(5) 0.042(5) -0.003(4) -0.007(4) 0.011(4)
C2 0.058(6) 0.083(8) 0.103(9) 0.005(6) 0.004(6) -0.025(6)
C3 0.054(5) 0.055(5) 0.052(5) -0.011(4) 0.013(4) -0.001(4)
C4 0.083(7) 0.067(6) 0.057(7) -0.029(5) 0.020(5) 0.017(5)
C5 0.049(5) 0.045(5) 0.049(5) -0.004(4) 0.004(4) 0.008(4)
C6 0.124(8) 0.073(6) 0.075(6) 0.019(8) -0.014(8) 0.000(6)
C7 0.055(5) 0.053(6) 0.043(5) -0.010(6) 0.000(4) -0.001(5)
C8 0.087(8) 0.043(7) 0.068(8) -0.013(6) -0.010(7) 0.006(5)
C9 0.048(5) 0.055(6) 0.056(5) -0.016(7) -0.009(4) 0.006(5)
C10 0.074(8) 0.069(8) 0.087(9) 0.002(8) 0.022(8) 0.008(5)
C11 0.052(5) 0.049(5) 0.051(5) 0.001(4) -0.005(4) 0.002(4)
C12 0.112(7) 0.080(6) 0.076(6) -0.016(7) -0.031(8) -0.017(5)
C13 0.051(5) 0.046(5) 0.047(4) 0.001(4) 0.009(4) 0.007(4)
C14 0.052(5) 0.087(7) 0.105(7) 0.023(7) -0.004(6) 0.005(5)
C15 0.049(5) 0.045(5) 0.049(5) -0.001(4) 0.004(4) 0.000(4)
C16 0.116(9) 0.074(8) 0.068(7) -0.003(6) 0.010(7) 0.009(7)
C17 0.057(5) 0.051(5) 0.050(4) -0.009(5) 0.001(5) -0.004(4)
C18 0.059(5) 0.075(7) 0.086(7) -0.005(7) 0.000(6) 0.015(4)
C19 0.044(5) 0.059(5) 0.051(6) -0.012(5) 0.003(4) 0.007(5)
C20 0.057(6) 0.093(8) 0.065(6) -0.005(6) -0.013(4) 0.002(6)
C22 0.084(5) 0.042(4) 0.065(5) 0.005(8) 0.008(6) 0.002(5)
C23 0.048(5) 0.071(6) 0.040(5) -0.006(5) -0.001(4) -0.007(4)
C24 0.073(7) 0.127(10) 0.052(6) 0.000(7) 0.007(5) -0.017(7)
N11 0.056(3) 0.051(4) 0.051(3) 0.009(6) -0.005(4) -0.002(4)
C21 0.046(4) 0.048(5) 0.043(4) 0.016(7) 0.004(4) -0.006(4)

loop_
_geom_bond_atom_site_label_1
_geom_bond_atom_site_label_2
_geom_bond_distance
_geom_bond_site_symmetry_2
_geom_bond_publ_flag
Zn1 N4 1.967(8) . ?
Zn1 N2 2.000(7) . ?
Zn1 N1 2.006(7) . ?
Zn1 N3 2.023(7) . ?
Zn2 N5 1.991(7) . ?
Zn2 N6 2.031(7) . ?
Zn2 N7 2.042(6) . ?
Zn2 N8 2.066(7) . ?
Zn3 N10 1.981(8) . ?
Zn3 N9 1.983(5) . ?
Zn3 N12 1.993(8) . ?
Zn3 N11 2.026(6) . ?
N1 C1 1.160(8) . ?
N2 C3 1.109(9) . ?
N3 C5 1.119(8) . ?
N4 C7 1.128(10) . ?
N5 C9 1.123(10) . ?
N6 C11 1.117(8) . ?
N7 C13 1.106(7) . ?
N8 C15 1.109(9) . ?
N9 C17 1.090(7) . ?
N10 C19 1.114(10) . ?
N12 C23 1.083(9) . ?
O1 S1 1.409(9) . ?
O2 S1 1.392(6) . ?
O3 S1 1.232(10) . ?
O4 S1 1.356(10) . ?
O5 S2 1.303(11) . ?
O6 S2 1.362(9) . ?
O7 S2 1.290(9) . ?
O8 S2 1.193(14) . ?
O9 S3 1.409(7) . ?
O10 S3 1.383(9) . ?
O11 S3 1.352(8) . ?
O12 S3 1.415(6) . ?
C1 C2 1.463(11) . ?
C3 C4 1.489(12) . ?
C5 C6 1.429(14) . ?
C7 C8 1.478(10) . ?
C9 C10 1.446(11) . ?
C11 C12 1.469(13) . ?
C13 C14 1.449(10) . ?
C15 C16 1.412(13) . ?
C17 C18 1.481(9) . ?
C19 C20 1.448(12) . ?
C22 C21 1.435(8) . ?
C23 C24 1.464(12) . ?
N11 C21 1.113(7) . ?
